data_1568845
loop_
_publ_author_name
'Mikherdov, Alexander S.'
'Jin, Mingoo'
'Ito, Hajime'

_publ_section_title
;
 Exploring Au(i) involving halogen bonding with N-heterocyclic carbene
 Au(i) aryl complexes in crystalline media
;
_journal_issue 17
_journal_name_full 'Chemical Science'
_journal_page_first 4485
_journal_page_last 4494
_journal_paper_doi 10.1039/D3SC00373F
_journal_volume 14
_journal_year 2023
_chemical_formula_moiety 'C30 H37 Au N2, C6 F5 I'
_chemical_formula_sum 'C36 H37 Au F5 I N2'
_chemical_formula_weight 916.571
_space_group_crystal_system monoclinic
_space_group_IT_number 14
_space_group_name_Hall '-P 2ybc'
_space_group_name_H-M_alt 'P 1 21/c 1'
_symmetry_Int_Tables_number 14
_atom_sites_solution_primary dual
_audit_creation_date 2022-11-11
_audit_creation_method
;
Olex2 1.5-alpha
(compiled 2022.11.02 svn.ra8b101fa for OlexSys, GUI svn.r6635)
;
_audit_update_record
;
2022-11-11 deposited with the CCDC.	2023-04-10 downloaded from the CCDC.
;
_cell_angle_alpha 90
_cell_angle_beta 96.4045(4)
_cell_angle_gamma 90
_cell_formula_units_Z 4
_cell_length_a 11.32485(5)
_cell_length_b 13.62150(7)
_cell_length_c 23.47007(11)
_cell_measurement_reflns_used 50664
_cell_measurement_temperature 123
_cell_measurement_theta_max 76.0570
_cell_measurement_theta_min 3.7320
_cell_volume 3597.93(3)
_computing_cell_refinement 'CrysAlisPro 1.171.40.69a (Rigaku OD, 2020)'
_computing_data_collection 'CrysAlisPro 1.171.40.69a (Rigaku OD, 2020)'
_computing_data_reduction 'CrysAlisPro 1.171.40.69a (Rigaku OD, 2020)'
_computing_molecular_graphics 'Olex2 1.5-alpha (Dolomanov et al., 2009)'
_computing_publication_material 'Olex2 1.5-alpha (Dolomanov et al., 2009)'
_computing_structure_refinement 'olex2.refine 1.5-alpha (Bourhis et al., 2015)'
_computing_structure_solution 'SHELXT 2018/2 (Sheldrick, 2018)'
_diffrn_ambient_temperature 123
_diffrn_detector 'Hybrid Pixel Array Detector'
_diffrn_detector_area_resol_mean 10.0000
_diffrn_detector_type HyPix
_diffrn_measured_fraction_theta_full 0.9997
_diffrn_measured_fraction_theta_max 0.9789
_diffrn_measurement_details
;
List of Runs (angles in degrees, time in seconds):

  # Type    Start    End  Width  t~exp~   \w     \q     \k     \f   Frames
#--------------------------------------------------------------------------
  1  \w     81.00 108.00   0.50    0.05    --   49.03  77.00  30.00   54
  2  \w     37.00  63.00   0.50    0.05    --   49.03  77.00  60.00   52
  3  \w     32.00  63.00   0.50    0.05    --   49.03  77.00 120.00   62
  4  \w     38.00  63.00   0.50    0.05    --   49.03  77.00  90.00   50
  5  \w     96.00 121.00   0.50    0.05    --   49.03  77.00  90.00   50
  6  \w     38.00  67.00   0.50    0.05    --   49.03  77.00  30.00   58
  7  \w     28.00  55.00   0.50    0.05    --   49.03  77.00   0.00   54
  8  \w     66.00 107.00   0.50    0.05    --   49.03  30.00 -47.00   82
  9  \w    -13.00  24.00   0.50    0.05    --  -49.03  19.00  90.00   74
 10  \w    -28.00  -2.00   0.50    0.05    --  -49.03  30.00 -47.00   52
 11  \w     31.00  95.00   0.50    0.14    --  102.75-125.00  90.00  128
 12  \w     34.00  68.00   0.50    0.14    --  102.75 -77.00  90.00   68
 13  \w     76.00 124.00   0.50    0.14    --  102.75 -77.00  90.00   96
 14  \w     34.00  65.00   0.50    0.14    --  102.75 -57.00 -60.00   62
 15  \w     31.00  68.00   0.50    0.14    --  102.75 -57.00 -90.00   74
 16  \w     32.00  68.00   0.50    0.14    --  102.75 -57.00-120.00   72
 17  \w     31.00  68.00   0.50    0.14    --  102.75 -57.00-150.00   74
 18  \w     31.00  69.00   0.50    0.14    --  102.75 -57.00-180.00   76
 19  \w    -23.00  29.00   0.50    0.05    --   49.03 -30.00 152.00  104
 20  \w    -22.00  41.00   0.50    0.05    --   49.03 -37.00  30.00  126
 21  \w    101.00 136.00   0.50    0.14    --  102.75  30.00 -47.00   70
 22  \w     82.00 108.00   0.50    0.14    --  102.75  77.00  30.00   52
 23  \w     83.00 108.00   0.50    0.14    --  102.75  77.00  60.00   50
 24  \w     90.00 147.00   0.50    0.14    --  102.75  57.00  30.00  114
 25  \w    119.00 170.00   0.50    0.14    --  102.75  37.00-120.00  102
 26  \w    -64.00 -34.00   0.50    0.14    -- -102.00  57.00  60.00   60
 27  \w    -60.00 -35.00   0.50    0.14    -- -102.00  57.00  90.00   50
 28  \w    -62.00 -36.00   0.50    0.14    -- -102.00  57.00 120.00   52
 29  \w    -60.00 -30.00   0.50    0.14    -- -102.00  57.00 150.00   60
 30  \w    -78.00 -49.00   0.50    0.05    --  -49.03 -19.00  60.00   58
 31  \w   -107.00 -48.00   0.50    0.14    -- -102.00 125.00 -30.00  118
 32  \w   -109.00 -48.00   0.50    0.05    --  -49.03 -30.00 152.00  122
 33  \w   -119.00 -81.00   0.50    0.05    --  -49.03 -19.00  60.00   76
 34  \w    -79.00 -40.00   0.50    0.05    --  -49.03 -57.00 -60.00   78
 35  \w   -107.00 -81.00   0.50    0.14    -- -102.00 -77.00  73.64   52
 36  \w   -107.00 -81.00   0.50    0.14    -- -102.00 -77.00 120.00   52
 37  \w   -109.00 -83.00   0.50    0.14    -- -102.00 -77.00  60.00   52
 38  \w   -106.00 -81.00   0.50    0.14    -- -102.00 -77.00  90.00   50
 39  \w   -110.00 -81.00   0.50    0.14    -- -102.00 -77.00  30.00   58
 40  \w   -158.00-132.00   0.50    0.14    -- -102.00 -77.00  90.00   52
 41  \w   -169.00-143.00   0.50    0.14    -- -102.00 -77.00  60.00   52
 42  \w   -174.00-149.00   0.50    0.14    -- -102.00 -76.00  52.64   50
 43  \w   -169.00-143.00   0.50    0.14    -- -102.00 -77.00  30.00   52
 44  \w   -113.00 -82.00   0.50    0.14    -- -102.00 -76.00  16.59   62
 45  \w   -107.00 -82.00   0.50    0.14    -- -102.00 -76.00  52.64   50
 46  \w   -110.00 -82.00   0.50    0.14    -- -102.00 -74.00  77.39   56
 47  \w   -108.00 -82.00   0.50    0.14    -- -102.00 -75.00  88.40   52
 48  \w   -108.00 -82.00   0.50    0.14    -- -102.00 -74.00  96.92   52
 49  \w   -112.00 -87.00   0.50    0.14    -- -102.00 -75.00  95.53   50
 50  \w   -108.00 -82.00   0.50    0.14    -- -102.00 -74.00 113.97   52
 51  \w   -107.00 -82.00   0.50    0.14    -- -102.00 -74.00 132.09   50
 52  \w   -110.00 -85.00   0.50    0.14    -- -102.00 -67.00 103.95   50
 53  \w   -111.00 -86.00   0.50    0.14    -- -102.00 -66.00  82.76   50
 54  \w   -113.00 -88.00   0.50    0.14    -- -102.00 -64.00 115.45   50
 55  \w   -146.00 -85.00   0.50    0.14    -- -102.00 -69.00  66.59  122
 56  \w   -173.00 -86.00   0.50    0.14    -- -102.00 -64.00  48.98  174
 57  \w   -110.00 -84.00   0.50    0.14    -- -102.00 -71.00  18.20   52
 58  \w   -109.00 -84.00   0.50    0.14    -- -102.00 -70.00  35.08   50
 59  \w   -111.00 -86.00   0.50    0.14    -- -102.00 -64.00  31.48   50
 60  \w   -113.00 -87.00   0.50    0.14    -- -102.00 -62.00  92.30   52
 61  \w   -157.00 -88.00   0.50    0.14    -- -102.00 -59.00 104.24  138
 62  \w   -173.00 -89.00   0.50    0.14    -- -102.00 -57.00 120.00  168
 63  \w   -115.00 -90.00   0.50    0.14    -- -102.00 -60.00  86.35   50
 64  \w   -139.00 -91.00   0.50    0.14    -- -102.00 -51.00  72.10   96
 65  \w   -152.00-127.00   0.50    0.14    -- -102.00 -55.00  25.08   50
 66  \w   -158.00-133.00   0.50    0.14    -- -102.00 -30.00 152.00   50
 67  \w   -174.00 -88.00   0.50    0.14    -- -102.00 -61.00  14.13  172
 68  \w   -116.00 -91.00   0.50    0.14    -- -102.00 -55.00  25.08   50
 69  \w   -161.00-136.00   0.50    0.14    -- -102.00 -37.00 -30.00   50
 70  \w   -168.00 -91.00   0.50    0.14    -- -102.00 -57.00   0.00  154
 71  \w   -105.00 -80.00   0.50    0.14    -- -102.00 -81.00  44.62   50
 72  \w   -105.00 -80.00   0.50    0.14    -- -102.00 -85.00 112.63   50
 73  \w   -120.00 -90.00   0.50    0.05    --  -49.03-125.00 -30.00   60
;
_diffrn_measurement_device 'four-circle diffractometer'
_diffrn_measurement_device_type 'XtaLAB Synergy R, DW system, HyPix'
_diffrn_measurement_method '\w scans'
_diffrn_orient_matrix_type 'CrysAlisPro convention (1999,Acta A55,543-557)'
_diffrn_orient_matrix_UB_11 0.1016842000
_diffrn_orient_matrix_UB_12 0.0272616000
_diffrn_orient_matrix_UB_13 0.0464725000
_diffrn_orient_matrix_UB_21 0.0753732000
_diffrn_orient_matrix_UB_22 0.0351815000
_diffrn_orient_matrix_UB_23 -0.0467528000
_diffrn_orient_matrix_UB_31 -0.0521513000
_diffrn_orient_matrix_UB_32 0.1040357000
_diffrn_orient_matrix_UB_33 0.0035957000
_diffrn_radiation_monochromator mirror
_diffrn_radiation_probe x-ray
_diffrn_radiation_type 'Cu K\a'
_diffrn_radiation_wavelength 1.54184
_diffrn_reflns_av_R_equivalents 0.0482
_diffrn_reflns_av_unetI/netI 0.0235
_diffrn_reflns_Laue_measured_fraction_full 0.9997
_diffrn_reflns_Laue_measured_fraction_max 0.9789
_diffrn_reflns_limit_h_max 14
_diffrn_reflns_limit_h_min -14
_diffrn_reflns_limit_k_max 16
_diffrn_reflns_limit_k_min -16
_diffrn_reflns_limit_l_max 29
_diffrn_reflns_limit_l_min -29
_diffrn_reflns_number 70735
_diffrn_reflns_point_group_measured_fraction_full 0.9997
_diffrn_reflns_point_group_measured_fraction_max 0.9789
_diffrn_reflns_theta_full 67.6840
_diffrn_reflns_theta_max 76.42
_diffrn_reflns_theta_min 3.76
_diffrn_source 'Rotating-anode X-ray tube'
_diffrn_source_type 'Rigaku (Cu) X-ray Source'
_exptl_absorpt_coefficient_mu 14.863
_exptl_absorpt_correction_T_max 1.00000
_exptl_absorpt_correction_T_min 0.56077
_exptl_absorpt_correction_type multi-scan
_exptl_absorpt_process_details
;
CrysAlisPro 1.171.40.69a (Rigaku Oxford Diffraction, 2020)
Empirical absorption correction using spherical harmonics,
 implemented in SCALE3 ABSPACK scaling algorithm.
;
_exptl_crystal_colour 'clear colourless'
_exptl_crystal_colour_lustre clear
_exptl_crystal_colour_primary colourless
_exptl_crystal_density_diffrn 1.692
_exptl_crystal_description block
_exptl_crystal_F_000 1767.131
_exptl_crystal_size_max 0.2
_exptl_crystal_size_mid 0.1
_exptl_crystal_size_min 0.05
_refine_diff_density_max 0.9958
_refine_diff_density_min -0.6032
_refine_diff_density_rms 0.0994
_refine_ls_d_res_high 0.7931
_refine_ls_d_res_low 11.7624
_refine_ls_goodness_of_fit_ref 1.0468
_refine_ls_hydrogen_treatment constr
_refine_ls_matrix_type full
_refine_ls_number_constraints 54
_refine_ls_number_parameters 465
_refine_ls_number_reflns 7408
_refine_ls_number_restraints 0
_refine_ls_restrained_S_all 1.0468
_refine_ls_R_factor_all 0.0244
_refine_ls_R_factor_gt 0.0234
_refine_ls_shift/su_max -0.0004
_refine_ls_shift/su_mean 0.0000
_refine_ls_structure_factor_coef Fsqd
_refine_ls_weighting_details 'w=1/[\s^2^(Fo^2^)+(0.0287P)^2^+4.7208P] where P=(Fo^2^+2Fc^2^)/3'
_refine_ls_weighting_scheme calc
_refine_ls_wR_factor_gt 0.0584
_refine_ls_wR_factor_ref 0.0590
_reflns_Friedel_coverage 0.0
_reflns_limit_h_max 14
_reflns_limit_h_min -14
_reflns_limit_k_max 16
_reflns_limit_k_min 0
_reflns_limit_l_max 29
_reflns_limit_l_min 0
_reflns_number_gt 7138
_reflns_number_total 7408
_reflns_threshold_expression I>=2u(I)
_cod_data_source_file d3sc00373f3.cif
_cod_data_source_block 1Mes-IPFB_123K
_cod_depositor_comments 'Adding full bibliography for 1568831--1568854.cif.'
_cod_database_code 1568845
_chemical_oxdiff_formula 'Au I F N C H'
_reflns_odcompleteness_completeness 100.00
_reflns_odcompleteness_iscentric 1
_reflns_odcompleteness_theta 66.97
_olex2_refinement_description
;
1. Fixed Uiso
 At 1.2 times of:
  All C(H) groups, All C(H,H) groups
 At 1.5 times of:
  All C(H,H,H) groups
2.a Secondary CH2 refined with riding coordinates:
 C3A(H3Aa,H3Ab), C2A(H2Aa,H2Ab)
2.b Aromatic/amide H refined with riding coordinates:
 C24A(H24A), C26A(H26A), C17A(H17A), C6A(H6A), C8A(H8A), C15A(H15A)
2.c Idealised Me refined as rotating group:
 C28A(H28a,H28b,H28c), C29A(H29a,H29b,H29c), C19A(H19a,H19b,H19c), C10A(H10a,
 H10b,H10c), C30A(H30a,H30b,H30c), C21A(H21a,H21b,H21c), C11A(H11a,H11b,H11c),
 C12A(H12a,H12b,H12c), C20A(H20a,H20b,H20c)
;
_olex2_submission_special_instructions 'No special instructions were received'
_oxdiff_exptl_absorpt_empirical_details
;
Empirical correction (ABSPACK) includes:
- Absorption correction using spherical harmonics
- Frame scaling
;
_oxdiff_exptl_absorpt_empirical_full_max 1.816
_oxdiff_exptl_absorpt_empirical_full_min 0.715

loop_
_space_group_symop_id
_space_group_symop_operation_xyz
1 x,y,z
2 -x,y+1/2,-z+1/2
3 -x,-y,-z
4 x,-y-1/2,z-1/2

loop_
_atom_site_label
_atom_site_type_symbol
_atom_site_fract_x
_atom_site_fract_y
_atom_site_fract_z
_atom_site_U_iso_or_equiv
_atom_site_adp_type
_atom_site_occupancy
_atom_site_refinement_flags_posn
Au1A Au 0.34646(2) 0.28175(2) 0.300280(11) 0.01730(16) Uani 1.000000 .
I1D I 0.10656(4) 0.29802(4) 0.37683(2) 0.0356(2) Uani 1.000000 .
F11D F -0.08766(18) 0.47261(16) 0.38180(8) 0.0428(5) Uani 1.000000 .
F10D F -0.22089(18) 0.52855(16) 0.46318(9) 0.0476(5) Uani 1.000000 .
F9D F -0.2029(2) 0.43256(19) 0.56557(9) 0.0535(6) Uani 1.000000 .
F7D F 0.0842(2) 0.22329(16) 0.50361(9) 0.0494(5) Uani 1.000000 .
F8D F -0.0505(2) 0.28042(19) 0.58497(9) 0.0558(6) Uani 1.000000 .
N2A N 0.5349(2) 0.42910(17) 0.33589(10) 0.0248(5) Uani 1.000000 .
N1A N 0.4176(2) 0.48424(17) 0.26381(11) 0.0265(5) Uani 1.000000 .
C1A C 0.4390(2) 0.4094(2) 0.29961(11) 0.0212(5) Uani 1.000000 .
C24A C 0.1319(2) 0.0239(2) 0.25457(12) 0.0261(6) Uani 1.000000 .
H24A H 0.0781(2) 0.0042(2) 0.22265(12) 0.0313(7) Uiso 1.000000 R
C23A C 0.1830(2) 0.1177(2) 0.25465(11) 0.0221(5) Uani 1.000000 .
C26A C 0.2375(3) -0.0101(2) 0.34577(13) 0.0299(6) Uani 1.000000 .
H26A H 0.2575(3) -0.0536(2) 0.37699(13) 0.0358(7) Uiso 1.000000 R
C25A C 0.1577(3) -0.0408(2) 0.29982(13) 0.0285(6) Uani 1.000000 .
C27A C 0.2891(3) 0.0833(2) 0.34707(12) 0.0265(6) Uani 1.000000 .
C22A C 0.2630(2) 0.14938(19) 0.30119(11) 0.0209(5) Uani 1.000000 .
C13A C 0.5802(2) 0.3643(2) 0.38102(12) 0.0243(5) Uani 1.000000 .
C14A C 0.6701(3) 0.2979(2) 0.37075(13) 0.0268(6) Uani 1.000000 .
C3A C 0.5860(3) 0.5270(2) 0.32623(14) 0.0323(7) Uani 1.000000 .
H3Aa H 0.5804(3) 0.5709(2) 0.35942(14) 0.0387(8) Uiso 1.000000 R
H3Ab H 0.6701(3) 0.5219(2) 0.31874(14) 0.0387(8) Uiso 1.000000 R
C17A C 0.5745(3) 0.2988(3) 0.47506(14) 0.0372(7) Uani 1.000000 .
H17A H 0.5430(3) 0.2997(3) 0.51092(14) 0.0447(9) Uiso 1.000000 R
C6A C 0.1305(3) 0.5412(2) 0.17872(13) 0.0308(6) Uani 1.000000 .
H6A H 0.0593(3) 0.5760(2) 0.18297(13) 0.0370(7) Uiso 1.000000 R
C5A C 0.2192(3) 0.5364(2) 0.22475(13) 0.0275(6) Uani 1.000000 .
C18A C 0.5312(3) 0.3656(2) 0.43262(13) 0.0301(6) Uani 1.000000 .
C28A C 0.1517(3) 0.1836(2) 0.20334(13) 0.0308(6) Uani 1.000000 .
H28a H 0.2192(8) 0.1870(14) 0.1807(6) 0.0463(10) Uiso 1.000000 GR
H28b H 0.0824(13) 0.1569(10) 0.1796(6) 0.0463(10) Uiso 1.000000 GR
H28c H 0.133(2) 0.2496(5) 0.21646(13) 0.0463(10) Uiso 1.000000 GR
C7A C 0.1437(3) 0.4963(2) 0.12689(13) 0.0330(7) Uani 1.000000 .
C29A C 0.0992(3) -0.1400(2) 0.30012(16) 0.0410(8) Uani 1.000000 .
H29a H 0.0359(17) -0.1382(6) 0.3254(9) 0.0615(12) Uiso 1.000000 GR
H29b H 0.065(2) -0.1568(9) 0.2611(3) 0.0615(12) Uiso 1.000000 GR
H29c H 0.1583(6) -0.1894(4) 0.3141(11) 0.0615(12) Uiso 1.000000 GR
C1D C 0.0019(2) 0.3453(2) 0.44004(12) 0.0281(6) Uani 1.000000 .
C2A C 0.5072(3) 0.5629(2) 0.27324(15) 0.0380(7) Uani 1.000000 .
H2Aa H 0.5531(3) 0.5697(2) 0.23994(15) 0.0456(9) Uiso 1.000000 R
H2Ab H 0.4698(3) 0.6267(2) 0.28057(15) 0.0456(9) Uiso 1.000000 R
C8A C 0.2485(3) 0.4456(3) 0.12105(14) 0.0360(7) Uani 1.000000 .
H8A H 0.2579(3) 0.4139(3) 0.08578(14) 0.0432(8) Uiso 1.000000 R
C9A C 0.3399(3) 0.4405(2) 0.16581(13) 0.0318(6) Uani 1.000000 .
C3D C -0.0586(3) 0.3277(3) 0.53441(13) 0.0372(7) Uani 1.000000 .
C2D C 0.0098(3) 0.2984(2) 0.49241(14) 0.0324(6) Uani 1.000000 .
C4A C 0.3238(2) 0.4870(2) 0.21711(12) 0.0249(6) Uani 1.000000 .
C19A C 0.7187(3) 0.2947(3) 0.31379(16) 0.0380(7) Uani 1.000000 .
H19a H 0.6563(8) 0.273(2) 0.2842(3) 0.0570(11) Uiso 1.000000 GR
H19b H 0.746(2) 0.3604(5) 0.3041(6) 0.0570(11) Uiso 1.000000 GR
H19c H 0.7858(16) 0.2489(16) 0.3159(4) 0.0570(11) Uiso 1.000000 GR
C16A C 0.6619(3) 0.2312(3) 0.46630(15) 0.0384(8) Uani 1.000000 .
C6D C -0.0761(3) 0.4228(2) 0.43146(12) 0.0305(6) Uani 1.000000 .
C10A C 0.2011(3) 0.5825(3) 0.28177(14) 0.0363(7) Uani 1.000000 .
H10a H 0.1248(11) 0.6173(16) 0.2784(3) 0.0545(10) Uiso 1.000000 GR
H10b H 0.201(2) 0.5312(3) 0.3110(3) 0.0545(10) Uiso 1.000000 GR
H10c H 0.2656(13) 0.6291(14) 0.2929(6) 0.0545(10) Uiso 1.000000 GR
C15A C 0.7092(3) 0.2319(2) 0.41423(14) 0.0332(7) Uani 1.000000 .
H15A H 0.7697(3) 0.1861(2) 0.40803(14) 0.0398(8) Uiso 1.000000 R
C30A C 0.3761(3) 0.1107(3) 0.39839(15) 0.0426(8) Uani 1.000000 .
H30a H 0.3759(19) 0.0597(11) 0.4278(5) 0.0639(12) Uiso 1.000000 GR
H30b H 0.4560(5) 0.117(2) 0.3865(3) 0.0639(12) Uiso 1.000000 GR
H30c H 0.3525(15) 0.1735(11) 0.4141(8) 0.0639(12) Uiso 1.000000 GR
C21A C 0.4299(3) 0.4340(3) 0.44094(15) 0.0411(8) Uani 1.000000 .
H21a H 0.4528(9) 0.5015(4) 0.4329(12) 0.0616(12) Uiso 1.000000 GR
H21b H 0.3600(8) 0.4155(13) 0.4147(9) 0.0616(12) Uiso 1.000000 GR
H21c H 0.4110(17) 0.4293(15) 0.4806(4) 0.0616(12) Uiso 1.000000 GR
C4D C -0.1366(3) 0.4046(3) 0.52461(13) 0.0362(7) Uani 1.000000 .
C11A C 0.0460(3) 0.5016(3) 0.07760(16) 0.0473(9) Uani 1.000000 .
H11a H -0.0179(13) 0.4561(17) 0.0845(6) 0.0709(13) Uiso 1.000000 GR
H11b H 0.0145(18) 0.5687(6) 0.0744(8) 0.0709(13) Uiso 1.000000 GR
H11c H 0.0780(7) 0.484(2) 0.0419(3) 0.0709(13) Uiso 1.000000 GR
C5D C -0.1460(3) 0.4530(2) 0.47293(13) 0.0331(7) Uani 1.000000 .
C12A C 0.4519(3) 0.3835(3) 0.15915(16) 0.0448(8) Uani 1.000000 .
H12a H 0.4526(13) 0.3229(11) 0.1817(10) 0.0673(13) Uiso 1.000000 GR
H12b H 0.4545(13) 0.3673(19) 0.1186(2) 0.0673(13) Uiso 1.000000 GR
H12c H 0.5213(3) 0.4234(9) 0.1728(12) 0.0673(13) Uiso 1.000000 GR
C20A C 0.7023(4) 0.1564(4) 0.51174(19) 0.0614(12) Uani 1.000000 .
H20a H 0.705(3) 0.1870(8) 0.5497(2) 0.0921(18) Uiso 1.000000 GR
H20b H 0.6462(18) 0.1014(13) 0.5094(10) 0.0921(18) Uiso 1.000000 GR
H20c H 0.7815(15) 0.132(2) 0.5057(9) 0.0921(18) Uiso 1.000000 GR

loop_
_atom_site_aniso_label
_atom_site_aniso_U_11
_atom_site_aniso_U_22
_atom_site_aniso_U_33
_atom_site_aniso_U_12
_atom_site_aniso_U_13
_atom_site_aniso_U_23
Au1A 0.0173(2) 0.0152(2) 0.0191(2) -0.00178(11) 0.00069(14) 0.00045(11)
I1D 0.0311(3) 0.0493(4) 0.0276(3) 0.0008(2) 0.0083(2) -0.0085(2)
F11D 0.0489(11) 0.0502(12) 0.0296(9) 0.0050(9) 0.0062(8) 0.0108(8)
F10D 0.0424(11) 0.0493(13) 0.0511(12) 0.0125(9) 0.0057(9) -0.0055(10)
F9D 0.0526(12) 0.0773(17) 0.0338(10) -0.0001(11) 0.0194(9) -0.0145(10)
F7D 0.0540(13) 0.0501(13) 0.0426(12) 0.0147(10) -0.0017(10) 0.0072(9)
F8D 0.0695(15) 0.0740(17) 0.0235(10) -0.0052(12) 0.0037(10) 0.0126(9)
N2A 0.0199(11) 0.0220(12) 0.0317(12) -0.0060(9) -0.0015(9) 0.0008(9)
N1A 0.0243(11) 0.0195(12) 0.0344(13) -0.0055(9) -0.0020(9) 0.0048(9)
C1A 0.0212(12) 0.0179(13) 0.0246(13) -0.0002(10) 0.0033(10) -0.0009(10)
C24A 0.0260(13) 0.0278(15) 0.0247(13) -0.0044(11) 0.0042(11) -0.0056(11)
C23A 0.0198(12) 0.0234(14) 0.0232(13) 0.0027(10) 0.0037(10) -0.0016(10)
C26A 0.0375(16) 0.0256(15) 0.0269(14) -0.0024(12) 0.0053(12) 0.0042(11)
C25A 0.0314(15) 0.0238(15) 0.0322(15) -0.0062(11) 0.0109(12) -0.0036(11)
C27A 0.0289(14) 0.0248(15) 0.0251(13) -0.0034(11) 0.0004(11) 0.0027(11)
C22A 0.0222(12) 0.0157(13) 0.0248(13) -0.0003(9) 0.0028(10) -0.0013(10)
C13A 0.0222(13) 0.0227(14) 0.0265(13) -0.0039(10) -0.0038(10) 0.0005(10)
C14A 0.0244(14) 0.0249(15) 0.0303(15) -0.0016(10) -0.0005(11) 0.0000(11)
C3A 0.0252(14) 0.0249(15) 0.0452(18) -0.0074(11) -0.0021(12) 0.0033(13)
C17A 0.0390(18) 0.049(2) 0.0228(15) -0.0109(14) -0.0020(13) 0.0010(13)
C6A 0.0292(15) 0.0287(16) 0.0342(15) -0.0006(11) 0.0022(12) 0.0069(12)
C5A 0.0288(14) 0.0235(14) 0.0299(14) -0.0030(11) 0.0016(11) 0.0047(11)
C18A 0.0236(13) 0.0366(17) 0.0292(14) -0.0069(12) -0.0003(11) -0.0060(12)
C28A 0.0319(16) 0.0290(17) 0.0301(15) 0.0021(11) -0.0031(12) 0.0012(12)
C7A 0.0354(16) 0.0330(17) 0.0290(15) -0.0038(12) -0.0036(12) 0.0085(12)
C29A 0.052(2) 0.0272(17) 0.0456(19) -0.0154(14) 0.0134(16) -0.0053(14)
C1D 0.0259(14) 0.0351(16) 0.0239(13) -0.0037(11) 0.0050(11) -0.0063(12)
C2A 0.0355(17) 0.0283(17) 0.0482(19) -0.0128(13) -0.0040(14) 0.0098(14)
C8A 0.0440(18) 0.0363(18) 0.0276(15) -0.0031(14) 0.0036(13) 0.0019(13)
C9A 0.0346(16) 0.0295(16) 0.0319(15) -0.0007(12) 0.0064(12) 0.0031(12)
C3D 0.0425(18) 0.048(2) 0.0207(14) -0.0102(15) 0.0014(12) -0.0003(13)
C2D 0.0315(15) 0.0357(17) 0.0292(15) -0.0008(12) -0.0006(12) 0.0003(12)
C4A 0.0252(13) 0.0226(14) 0.0262(13) -0.0055(10) -0.0006(10) 0.0045(11)
C19A 0.0412(18) 0.0325(18) 0.0418(19) 0.0064(13) 0.0116(14) -0.0002(13)
C16A 0.0379(17) 0.0390(18) 0.0351(17) -0.0111(14) -0.0098(13) 0.0084(14)
C6D 0.0305(15) 0.0366(17) 0.0244(14) -0.0048(12) 0.0027(11) 0.0014(12)
C10A 0.0357(16) 0.0388(18) 0.0348(16) 0.0007(13) 0.0053(13) -0.0017(14)
C15A 0.0275(15) 0.0296(16) 0.0403(17) 0.0010(12) -0.0056(13) 0.0044(13)
C30A 0.054(2) 0.0363(19) 0.0334(17) -0.0105(15) -0.0143(15) 0.0075(14)
C21A 0.0323(16) 0.054(2) 0.0373(17) 0.0016(15) 0.0069(13) -0.0136(15)
C4D 0.0352(16) 0.047(2) 0.0276(15) -0.0077(14) 0.0090(12) -0.0114(13)
C11A 0.046(2) 0.056(2) 0.0361(18) -0.0031(17) -0.0101(15) 0.0064(16)
C5D 0.0294(15) 0.0370(17) 0.0325(15) -0.0009(12) 0.0018(12) -0.0081(13)
C12A 0.046(2) 0.047(2) 0.0433(19) 0.0093(16) 0.0120(15) -0.0053(16)
C20A 0.063(3) 0.061(3) 0.054(2) -0.011(2) -0.018(2) 0.025(2)

loop_
_atom_type_symbol
_atom_type_scat_dispersion_real
_atom_type_scat_dispersion_imag
_atom_type_scat_Cromer_Mann_a1
_atom_type_scat_Cromer_Mann_a2
_atom_type_scat_Cromer_Mann_a3
_atom_type_scat_Cromer_Mann_a4
_atom_type_scat_Cromer_Mann_b1
_atom_type_scat_Cromer_Mann_b2
_atom_type_scat_Cromer_Mann_b3
_atom_type_scat_Cromer_Mann_b4
_atom_type_scat_Cromer_Mann_c
_atom_type_scat_source
_atom_type_scat_dispersion_source
Au -4.01093 7.72880 16.88190 18.59130 25.55820 5.86000 0.46110 8.62160 1.48260 36.39560 12.06580 'International Tables Volume C Table 6.1.1.4 (pp. 500-502)' 'Henke, Gullikson and Davis, At. Data and Nucl. Data Tables, 1993, 54, 2'
C 0.01920 0.00962 2.31000 1.02000 1.58860 0.86500 20.84390 10.20750 0.56870 51.65120 0.21560 'International Tables Volume C Table 6.1.1.4 (pp. 500-502)' 'Henke, Gullikson and Davis, At. Data and Nucl. Data Tables, 1993, 54, 2'
F 0.07537 0.05506 3.53920 2.64120 1.51700 1.02430 10.28250 4.29440 0.26150 26.14760 0.27760 'International Tables Volume C Table 6.1.1.4 (pp. 500-502)' 'Henke, Gullikson and Davis, At. Data and Nucl. Data Tables, 1993, 54, 2'
H 0.00000 0.00000 0.49300 0.32291 0.14019 0.04081 10.51090 26.12570 3.14236 57.79970 0.00304 'International Tables Volume C Table 6.1.1.4 (pp. 500-502)' 'Henke, Gullikson and Davis, At. Data and Nucl. Data Tables, 1993, 54, 2'
I -0.19206 6.94430 20.14720 18.99490 7.51380 2.27350 4.34700 0.38140 27.76600 66.87760 4.07120 'International Tables Volume C Table 6.1.1.4 (pp. 500-502)' 'Henke, Gullikson and Davis, At. Data and Nucl. Data Tables, 1993, 54, 2'
N 0.03256 0.01839 12.21260 3.13220 2.01250 1.16630 0.00570 9.89330 28.99750 0.58260 -11.52900 'International Tables Volume C Table 6.1.1.4 (pp. 500-502)' 'Henke, Gullikson and Davis, At. Data and Nucl. Data Tables, 1993, 54, 2'

loop_
_geom_angle_atom_site_label_1
_geom_angle_atom_site_label_2
_geom_angle_atom_site_label_3
_geom_angle
_geom_angle_site_symmetry_1
_geom_angle_site_symmetry_3
_geom_angle_publ_flag
C22A Au1A C1A 176.58(10) . . ?
C13A N2A C1A 123.3(2) . . ?
C3A N2A C1A 112.9(2) . . ?
C3A N2A C13A 123.8(2) . . ?
C2A N1A C1A 112.9(2) . . ?
C4A N1A C1A 124.8(2) . . ?
C4A N1A C2A 122.1(2) . . ?
N2A C1A Au1A 123.6(2) . . ?
N1A C1A Au1A 127.2(2) . . ?
N1A C1A N2A 109.2(2) . . ?
C23A C24A H24A 119.11(16) . . ?
C25A C24A H24A 119.11(17) . . ?
C25A C24A C23A 121.8(3) . . ?
C22A C23A C24A 120.7(3) . . ?
C28A C23A C24A 118.7(2) . . ?
C28A C23A C22A 120.6(2) . . ?
C25A C26A H26A 119.21(18) . . ?
C27A C26A H26A 119.21(17) . . ?
C27A C26A C25A 121.6(3) . . ?
C26A C25A C24A 117.8(3) . . ?
C29A C25A C24A 121.3(3) . . ?
C29A C25A C26A 121.0(3) . . ?
C22A C27A C26A 120.8(3) . . ?
C30A C27A C26A 118.3(3) . . ?
C30A C27A C22A 120.8(3) . . ?
C23A C22A Au1A 121.5(2) . . ?
C27A C22A Au1A 121.0(2) . . ?
C27A C22A C23A 117.4(2) . . ?
C14A C13A N2A 118.6(3) . . ?
C18A C13A N2A 119.6(3) . . ?
C18A C13A C14A 121.8(3) . . ?
C19A C14A C13A 121.1(3) . . ?
C15A C14A C13A 117.8(3) . . ?
C15A C14A C19A 121.0(3) . . ?
H3Aa C3A N2A 111.33(16) . . ?
H3Ab C3A N2A 111.33(15) . . ?
H3Ab C3A H3Aa 109.2 . . ?
C2A C3A N2A 102.2(2) . . ?
C2A C3A H3Aa 111.33(19) . . ?
C2A C3A H3Ab 111.33(18) . . ?
C18A C17A H17A 119.09(19) . . ?
C16A C17A H17A 119.1(2) . . ?
C16A C17A C18A 121.8(3) . . ?
C5A C6A H6A 119.26(18) . . ?
C7A C6A H6A 119.26(18) . . ?
C7A C6A C5A 121.5(3) . . ?
C4A C5A C6A 118.3(3) . . ?
C10A C5A C6A 120.7(3) . . ?
C10A C5A C4A 121.1(3) . . ?
C17A C18A C13A 118.1(3) . . ?
C21A C18A C13A 120.3(3) . . ?
C21A C18A C17A 121.4(3) . . ?
H28a C28A C23A 109.5 . . ?
H28b C28A C23A 109.5 . . ?
H28b C28A H28a 109.5 . . ?
H28c C28A C23A 109.5 . . ?
H28c C28A H28a 109.5 . . ?
H28c C28A H28b 109.5 . . ?
C8A C7A C6A 118.8(3) . . ?
C11A C7A C6A 120.7(3) . . ?
C11A C7A C8A 120.5(3) . . ?
H29a C29A C25A 109.5 . . ?
H29b C29A C25A 109.5 . . ?
H29b C29A H29a 109.5 . . ?
H29c C29A C25A 109.5 . . ?
H29c C29A H29a 109.5 . . ?
H29c C29A H29b 109.5 . . ?
C2D C1D I1D 120.1(2) . . ?
C6D C1D I1D 122.4(2) . . ?
C6D C1D C2D 117.6(3) . . ?
C3A C2A N1A 102.6(2) . . ?
H2Aa C2A N1A 111.24(18) . . ?
H2Aa C2A C3A 111.24(18) . . ?
H2Ab C2A N1A 111.24(17) . . ?
H2Ab C2A C3A 111.24(19) . . ?
H2Ab C2A H2Aa 109.2 . . ?
H8A C8A C7A 119.31(19) . . ?
C9A C8A C7A 121.4(3) . . ?
C9A C8A H8A 119.31(19) . . ?
C4A C9A C8A 118.2(3) . . ?
C12A C9A C8A 120.7(3) . . ?
C12A C9A C4A 121.1(3) . . ?
C2D C3D F8D 120.3(3) . . ?
C4D C3D F8D 119.5(3) . . ?
C4D C3D C2D 120.2(3) . . ?
C1D C2D F7D 120.6(3) . . ?
C3D C2D F7D 118.3(3) . . ?
C3D C2D C1D 121.1(3) . . ?
C5A C4A N1A 118.8(3) . . ?
C9A C4A N1A 119.4(3) . . ?
C9A C4A C5A 121.8(3) . . ?
H19a C19A C14A 109.5 . . ?
H19b C19A C14A 109.5 . . ?
H19b C19A H19a 109.5 . . ?
H19c C19A C14A 109.5 . . ?
H19c C19A H19a 109.5 . . ?
H19c C19A H19b 109.5 . . ?
C15A C16A C17A 118.6(3) . . ?
C20A C16A C17A 120.6(4) . . ?
C20A C16A C15A 120.7(4) . . ?
C1D C6D F11D 120.9(3) . . ?
C5D C6D F11D 116.9(3) . . ?
C5D C6D C1D 122.2(3) . . ?
H10a C10A C5A 109.5 . . ?
H10b C10A C5A 109.5 . . ?
H10b C10A H10a 109.5 . . ?
H10c C10A C5A 109.5 . . ?
H10c C10A H10a 109.5 . . ?
H10c C10A H10b 109.5 . . ?
C16A C15A C14A 121.8(3) . . ?
H15A C15A C14A 119.11(19) . . ?
H15A C15A C16A 119.1(2) . . ?
H30a C30A C27A 109.5 . . ?
H30b C30A C27A 109.5 . . ?
H30b C30A H30a 109.5 . . ?
H30c C30A C27A 109.5 . . ?
H30c C30A H30a 109.5 . . ?
H30c C30A H30b 109.5 . . ?
H21a C21A C18A 109.5 . . ?
H21b C21A C18A 109.5 . . ?
H21b C21A H21a 109.5 . . ?
H21c C21A C18A 109.5 . . ?
H21c C21A H21a 109.5 . . ?
H21c C21A H21b 109.5 . . ?
C3D C4D F9D 119.9(3) . . ?
C5D C4D F9D 120.2(3) . . ?
C5D C4D C3D 119.9(3) . . ?
H11a C11A C7A 109.5 . . ?
H11b C11A C7A 109.5 . . ?
H11b C11A H11a 109.5 . . ?
H11c C11A C7A 109.5 . . ?
H11c C11A H11a 109.5 . . ?
H11c C11A H11b 109.5 . . ?
C6D C5D F10D 120.7(3) . . ?
C4D C5D F10D 120.4(3) . . ?
C4D C5D C6D 119.0(3) . . ?
H12a C12A C9A 109.5 . . ?
H12b C12A C9A 109.5 . . ?
H12b C12A H12a 109.5 . . ?
H12c C12A C9A 109.5 . . ?
H12c C12A H12a 109.5 . . ?
H12c C12A H12b 109.5 . . ?
H20a C20A C16A 109.5 . . ?
H20b C20A C16A 109.5 . . ?
H20b C20A H20a 109.5 . . ?
H20c C20A C16A 109.5 . . ?
H20c C20A H20a 109.5 . . ?
H20c C20A H20b 109.5 . . ?

loop_
_geom_bond_atom_site_label_1
_geom_bond_atom_site_label_2
_geom_bond_distance
_geom_bond_site_symmetry_2
_geom_bond_publ_flag
Au1A C1A 2.031(3) . ?
Au1A C22A 2.037(3) . ?
I1D C1D 2.101(3) . ?
F11D C6D 1.342(3) . ?
F10D C5D 1.337(4) . ?
F9D C4D 1.339(4) . ?
F7D C2D 1.332(4) . ?
F8D C3D 1.344(4) . ?
N2A C1A 1.331(3) . ?
N2A C13A 1.429(4) . ?
N2A C3A 1.480(4) . ?
N1A C1A 1.326(4) . ?
N1A C2A 1.476(4) . ?
N1A C4A 1.439(4) . ?
C24A H24A 0.9500 . ?
C24A C23A 1.403(4) . ?
C24A C25A 1.386(4) . ?
C23A C22A 1.407(4) . ?
C23A C28A 1.512(4) . ?
C26A H26A 0.9500 . ?
C26A C25A 1.392(4) . ?
C26A C27A 1.399(4) . ?
C25A C29A 1.504(4) . ?
C27A C22A 1.409(4) . ?
C27A C30A 1.515(4) . ?
C13A C14A 1.403(4) . ?
C13A C18A 1.387(4) . ?
C14A C19A 1.502(5) . ?
C14A C15A 1.395(4) . ?
C3A H3Aa 0.9900 . ?
C3A H3Ab 0.9900 . ?
C3A C2A 1.528(4) . ?
C17A H17A 0.9500 . ?
C17A C18A 1.397(5) . ?
C17A C16A 1.384(5) . ?
C6A H6A 0.9500 . ?
C6A C5A 1.392(4) . ?
C6A C7A 1.384(5) . ?
C5A C4A 1.392(4) . ?
C5A C10A 1.513(4) . ?
C18A C21A 1.508(5) . ?
C28A H28a 0.9800 . ?
C28A H28b 0.9800 . ?
C28A H28c 0.9800 . ?
C7A C8A 1.393(5) . ?
C7A C11A 1.511(4) . ?
C29A H29a 0.9800 . ?
C29A H29b 0.9800 . ?
C29A H29c 0.9800 . ?
C1D C2D 1.379(4) . ?
C1D C6D 1.377(4) . ?
C2A H2Aa 0.9900 . ?
C2A H2Ab 0.9900 . ?
C8A H8A 0.9500 . ?
C8A C9A 1.392(5) . ?
C9A C4A 1.391(4) . ?
C9A C12A 1.510(5) . ?
C3D C2D 1.379(5) . ?
C3D C4D 1.374(5) . ?
C19A H19a 0.9800 . ?
C19A H19b 0.9800 . ?
C19A H19c 0.9800 . ?
C16A C15A 1.388(5) . ?
C16A C20A 1.508(5) . ?
C6D C5D 1.384(4) . ?
C10A H10a 0.9800 . ?
C10A H10b 0.9800 . ?
C10A H10c 0.9800 . ?
C15A H15A 0.9500 . ?
C30A H30a 0.9800 . ?
C30A H30b 0.9800 . ?
C30A H30c 0.9800 . ?
C21A H21a 0.9800 . ?
C21A H21b 0.9800 . ?
C21A H21c 0.9800 . ?
C4D C5D 1.374(5) . ?
C11A H11a 0.9800 . ?
C11A H11b 0.9800 . ?
C11A H11c 0.9800 . ?
C12A H12a 0.9800 . ?
C12A H12b 0.9800 . ?
C12A H12c 0.9800 . ?
C20A H20a 0.9800 . ?
C20A H20b 0.9800 . ?
C20A H20c 0.9800 . ?

loop_
_geom_torsion_atom_site_label_1
_geom_torsion_atom_site_label_2
_geom_torsion_atom_site_label_3
_geom_torsion_atom_site_label_4
_geom_torsion
_geom_torsion_site_symmetry_1
_geom_torsion_site_symmetry_2
_geom_torsion_site_symmetry_3
_geom_torsion_site_symmetry_4
_geom_torsion_publ_flag
Au1A C1A N2A C13A -2.9(3) . . . . ?
Au1A C1A N2A C3A 179.8(2) . . . . ?
Au1A C1A N1A C2A -176.3(3) . . . . ?
Au1A C1A N1A C4A -1.5(3) . . . . ?
Au1A C22A C23A C24A 176.1(2) . . . . ?
Au1A C22A C23A C28A -3.0(3) . . . . ?
Au1A C22A C27A C26A -175.7(2) . . . . ?
Au1A C22A C27A C30A 2.7(3) . . . . ?
I1D C1D C2D F7D 0.4(3) . . . . ?
I1D C1D C2D C3D -179.6(2) . . . . ?
I1D C1D C6D F11D -0.7(3) . . . . ?
I1D C1D C6D C5D 179.2(2) . . . . ?
F11D C6D C1D C2D 179.3(3) . . . . ?
F11D C6D C5D F10D -0.1(3) . . . . ?
F11D C6D C5D C4D -179.6(3) . . . . ?
F10D C5D C6D C1D -179.9(3) . . . . ?
F10D C5D C4D F9D 0.3(3) . . . . ?
F10D C5D C4D C3D -179.4(3) . . . . ?
F9D C4D C3D F8D 0.7(4) . . . . ?
F9D C4D C3D C2D 179.9(3) . . . . ?
F9D C4D C5D C6D 179.8(3) . . . . ?
F7D C2D C1D C6D -179.5(3) . . . . ?
F7D C2D C3D F8D -0.7(4) . . . . ?
F7D C2D C3D C4D -179.8(3) . . . . ?
F8D C3D C2D C1D 179.3(3) . . . . ?
F8D C3D C4D C5D -179.6(3) . . . . ?
N2A C1A N1A C2A 2.4(3) . . . . ?
N2A C1A N1A C4A 177.2(2) . . . . ?
N2A C13A C14A C19A 0.2(3) . . . . ?
N2A C13A C14A C15A -176.9(3) . . . . ?
N2A C13A C18A C17A 177.6(3) . . . . ?
N2A C13A C18A C21A 0.7(3) . . . . ?
N2A C3A C2A N1A 4.6(3) . . . . ?
N1A C4A C5A C6A 178.1(3) . . . . ?
N1A C4A C5A C10A -2.8(3) . . . . ?
N1A C4A C9A C8A -179.0(3) . . . . ?
N1A C4A C9A C12A 2.6(3) . . . . ?
C24A C23A C22A C27A 0.0(3) . . . . ?
C24A C25A C26A C27A 0.9(3) . . . . ?
C23A C22A C27A C26A 0.4(3) . . . . ?
C23A C22A C27A C30A 178.9(3) . . . . ?
C13A C14A C15A C16A -0.3(3) . . . . ?
C13A C18A C17A C16A -1.4(3) . . . . ?
C14A C15A C16A C17A -0.6(4) . . . . ?
C14A C15A C16A C20A 177.6(3) . . . . ?
C6A C5A C4A C9A -2.0(3) . . . . ?
C6A C7A C8A C9A -0.8(4) . . . . ?
C5A C4A C9A C8A 1.0(3) . . . . ?
C5A C4A C9A C12A -177.3(3) . . . . ?
C7A C8A C9A C4A 0.4(4) . . . . ?
C7A C8A C9A C12A 178.7(3) . . . . ?
C1D C2D C3D C4D 0.1(4) . . . . ?
C1D C6D C5D C4D 0.6(4) . . . . ?
C3D C4D C5D C6D 0.1(4) . . . . ?

loop_
_atom_site_anharm_gc_c_label
_atom_site_anharm_gc_c_111
_atom_site_anharm_gc_c_112
_atom_site_anharm_gc_c_113
_atom_site_anharm_gc_c_122
_atom_site_anharm_gc_c_123
_atom_site_anharm_gc_c_133
_atom_site_anharm_gc_c_222
_atom_site_anharm_gc_c_223
_atom_site_anharm_gc_c_233
_atom_site_anharm_gc_c_333
Au1A -0.00000005(3) -0.000000028(12) -0.000000014(7) -0.000000002(10) -0.000000016(4) -0.000000001(4) 0.000000074(18) -0.000000001(5) 0.000000002(3) -0.000000004(3)
I1D 0.00000003(6) -0.00000010(3) 0.000000012(16) 0.00000004(2) -0.000000009(9) -0.000000009(7) -0.00000017(5) 0.000000074(12) -0.000000014(6) 0.000000026(7)

loop_
_atom_site_anharm_gc_d_label
_atom_site_anharm_gc_d_1111
_atom_site_anharm_gc_d_1112
_atom_site_anharm_gc_d_1113
_atom_site_anharm_gc_d_1122
_atom_site_anharm_gc_d_1123
_atom_site_anharm_gc_d_1133
_atom_site_anharm_gc_d_1222
_atom_site_anharm_gc_d_1223
_atom_site_anharm_gc_d_1233
_atom_site_anharm_gc_d_1333
_atom_site_anharm_gc_d_2222
_atom_site_anharm_gc_d_2223
_atom_site_anharm_gc_d_2233
_atom_site_anharm_gc_d_2333
_atom_site_anharm_gc_d_3333
Au1A -0.000000070(3) -0.0000000004(9) -0.0000000027(6) -0.0000000003(7) 0.0000000001(2) -0.0000000042(2) -0.0000000014(6) 0.0000000001(2) -0.00000000015(11) -0.00000000041(15) -0.0000000286(16) 0.0000000004(3) -0.00000000248(16) 0.00000000002(10) -0.00000000301(17)
I1D -0.000000050(6) -0.000000001(2) 0.0000000019(13) 0.0000000010(14) -0.0000000007(6) -0.0000000034(5) -0.0000000020(16) 0.0000000003(5) -0.0000000004(3) 0.0000000003(3) -0.000000032(3) -0.0000000002(8) -0.0000000016(3) -0.0000000005(2) -0.0000000025(3)
